data_4030668
loop_
_publ_author_name
'Crimberg, C.'
'Strahle, J.'
'Laval, J.-P.'
'Frit, B.'
'Sonntag, R.'
'Ihringer, J.'

_publ_section_title
;
 X-ray and neutron-diffraction study of NH4TaF6
;
_journal_name_full 'European Journal of Solid State and Inorganic Chemistry'
_journal_page_first 449
_journal_page_last 462
_journal_volume 31
_journal_year 1994
_chemical_formula_sum 'F6 H4 N Ta'
_chemical_formula_weight 312.98
_space_group_IT_number 148
_symmetry_cell_setting rhombohedral
_symmetry_Int_Tables_number 148
_symmetry_space_group_name_Hall '-P 3*'
_symmetry_space_group_name_H-M 'R -3 :R'
_cell_angle_alpha 96.23(1)
_cell_angle_beta 96.23(1)
_cell_angle_gamma 96.23(1)
_cell_formula_units_Z 1
_cell_length_a 5.12(1)
_cell_length_b 5.12(1)
_cell_length_c 5.12(1)
_cell_volume 131.7(4)
_diffrn_ambient_temperature 200
_diffrn_radiation_probe x-ray
_diffrn_radiation_type CuK\a
_diffrn_radiation_wavelength 1.5418
_pd_proc_ls_prof_wR_expected 0.089
_pd_proc_ls_prof_wR_factor 0.178
_refine_ls_R_I_factor 0.075
_cod_data_source_file EJSSIC-1994-31-449-462-2.cif
_cod_data_source_block NH4TaF6-200K
_cod_depositor_comments
; 
Rietveld refinements
;
_cod_original_cell_volume 131.7(8)
_cod_original_sg_symbol_H-M 'R -3 r'
_cod_original_formula_sum 'H4 F6 N Ta'
_cod_database_code 4030668

loop_
_symmetry_equiv_pos_site_id
_symmetry_equiv_pos_as_xyz
1 x,y,z
2 z,x,y
3 y,z,x
4 -x,-y,-z
5 -z,-x,-y
6 -y,-z,-x

loop_
_atom_site_label
_atom_site_type_symbol
_atom_site_thermal_displace_type
_atom_site_fract_x
_atom_site_fract_y
_atom_site_fract_z
_atom_site_occupancy
_atom_site_U_iso_or_equiv
_atom_site_attached_hydrogens
Ta Ta Uiso 0.00000 0.00000 0.00000 1.000 0.0266(13) 0
F F Uiso 0.2110(10) 0.3240(10) -0.079(2) 1.000 0.030(4) 0
N N Uiso 0.50000 0.50000 0.50000 1.000 0.057(9) 4

loop_
_atom_type_symbol
_atom_type_description
_atom_type_scat_dispersion_real
_atom_type_scat_dispersion_imag
_atom_type_scat_source
F F 0.0727 0.0534 ' International Tables Vol C Tables 4.2.6.8 and 6.1.1.4'
N N 0.0311 0.0180 ' International Tables Vol C Tables 4.2.6.8 and 6.1.1.4'
Ta Ta -5.7959 5.2718 ' International Tables Vol C Tables 4.2.6.8 and 6.1.1.4'

loop_
_geom_angle_atom_site_label_1
_geom_angle_atom_site_label_2
_geom_angle_atom_site_label_3
_geom_angle
_geom_angle_site_symmetry_1
_geom_angle_site_symmetry_3
_geom_angle_publ_flag
F Ta F 87.6(3) . 2_555 yes
F Ta F 87.6(3) . 3_555 yes
F Ta F 180.00 . 4_555 yes
F Ta F 92.4(3) . 5_555 yes
F Ta F 92.4(3) . 6_555 yes
F Ta F 87.6(3) 2_555 3_555 yes
F Ta F 92.4(3) 2_555 4_555 yes
F Ta F 180.00 2_555 5_555 yes
F Ta F 92.4(3) 2_555 6_555 yes
F Ta F 92.4(3) 3_555 4_555 yes
F Ta F 92.4(3) 3_555 5_555 yes
F Ta F 180.00 3_555 6_555 yes
F Ta F 87.6(3) 4_555 5_555 yes
F Ta F 87.6(3) 4_555 6_555 yes
F Ta F 87.6(3) 5_555 6_555 yes

loop_
_geom_bond_atom_site_label_1
_geom_bond_atom_site_label_2
_geom_bond_distance
_geom_bond_site_symmetry_2
_geom_bond_publ_flag
Ta F 1.984(7) . yes
Ta F 1.984(7) 2_555 yes
Ta F 1.984(7) 3_555 yes
Ta F 1.984(7) 4_555 yes
Ta F 1.984(7) 5_555 yes
Ta F 1.984(7) 6_555 yes
